data_2235213
loop_
_publ_author_name
'Wang, Ying-Chun'

_publ_section_title
;
 4-Hydroxyanilinium 2-carboxyacetate
;
_journal_coeditor_code RK2357
_journal_issue 6
_journal_name_full 'Acta Crystallographica Section E'
_journal_page_first o1937
_journal_paper_doi 10.1107/S160053681202363X
_journal_volume 68
_journal_year 2012
_chemical_formula_iupac 'C6 H8 N O +, C3 H3 O4 -'
_chemical_formula_moiety 'C6 H8 N O +, C3 H3 O4 -'
_chemical_formula_sum 'C9 H11 N O5'
_chemical_formula_weight 213.19
_chemical_name_systematic
;
4-Hydroxyanilinium 2-carboxyacetate
;
_space_group_IT_number 14
_symmetry_cell_setting monoclinic
_symmetry_space_group_name_Hall '-P 2ybc'
_symmetry_space_group_name_H-M 'P 1 21/c 1'
_atom_sites_solution_hydrogens geom
_atom_sites_solution_primary direct
_atom_sites_solution_secondary difmap
_audit_creation_method SHELXL97
_cell_angle_alpha 90.00
_cell_angle_beta 97.8270(10)
_cell_angle_gamma 90.00
_cell_formula_units_Z 4
_cell_length_a 5.14160(10)
_cell_length_b 22.5507(7)
_cell_length_c 7.8176(3)
_cell_measurement_reflns_used 2040
_cell_measurement_temperature 173(2)
_cell_measurement_theta_max 27.47
_cell_measurement_theta_min 2.78
_cell_volume 897.98(5)
_computing_cell_refinement '<i>CrystalClear</i> (Rigaku, 2005)'
_computing_data_collection '<i>CrystalClear</i> (Rigaku, 2005)'
_computing_data_reduction '<i>CrystalClear</i> (Rigaku, 2005)'
_computing_molecular_graphics '<i>SHELXTL</i> (Sheldrick, 2008)'
_computing_publication_material '<i>SHELXTL</i> (Sheldrick, 2008)'
_computing_structure_refinement '<i>SHELXL97</i> (Sheldrick, 2008)'
_computing_structure_solution '<i>SHELXS97</i> (Sheldrick, 2008)'
_diffrn_ambient_temperature 173(2)
_diffrn_detector_area_resol_mean 13.6612
_diffrn_measured_fraction_theta_full 0.991
_diffrn_measured_fraction_theta_max 0.991
_diffrn_measurement_device_type 'Rigaku Mercury CCD'
_diffrn_measurement_method 'CCD profile fitting'
_diffrn_radiation_monochromator graphite
_diffrn_radiation_source 'fine-focus sealed tube'
_diffrn_radiation_type MoK\a
_diffrn_radiation_wavelength 0.71073
_diffrn_reflns_av_R_equivalents 0.0406
_diffrn_reflns_av_sigmaI/netI 0.0452
_diffrn_reflns_limit_h_max 6
_diffrn_reflns_limit_h_min -5
_diffrn_reflns_limit_k_max 27
_diffrn_reflns_limit_k_min -28
_diffrn_reflns_limit_l_max 10
_diffrn_reflns_limit_l_min -10
_diffrn_reflns_number 6380
_diffrn_reflns_theta_full 27.47
_diffrn_reflns_theta_max 27.47
_diffrn_reflns_theta_min 2.78
_exptl_absorpt_coefficient_mu 0.130
_exptl_absorpt_correction_T_max 1.000
_exptl_absorpt_correction_T_min 0.910
_exptl_absorpt_correction_type multi-scan
_exptl_absorpt_process_details '(<i>CrystalClear</i>; Rigaku, 2005)'
_exptl_crystal_colour colourless
_exptl_crystal_density_diffrn 1.577
_exptl_crystal_density_method 'not measured'
_exptl_crystal_description block
_exptl_crystal_F_000 448
_exptl_crystal_size_max 0.10
_exptl_crystal_size_mid 0.05
_exptl_crystal_size_min 0.05
_refine_diff_density_max 0.309
_refine_diff_density_min -0.401
_refine_ls_extinction_method none
_refine_ls_goodness_of_fit_ref 1.070
_refine_ls_hydrogen_treatment constr
_refine_ls_matrix_type full
_refine_ls_number_parameters 137
_refine_ls_number_reflns 2040
_refine_ls_number_restraints 5
_refine_ls_restrained_S_all 1.068
_refine_ls_R_factor_all 0.0674
_refine_ls_R_factor_gt 0.0500
_refine_ls_shift/su_max 0.000
_refine_ls_shift/su_mean 0.000
_refine_ls_structure_factor_coef Fsqd
_refine_ls_weighting_details 'calc w=1/[\s^2^(Fo^2^)+(0.0634P)^2^+0.3433P] where P=(Fo^2^+2Fc^2^)/3'
_refine_ls_weighting_scheme calc
_refine_ls_wR_factor_gt 0.1212
_refine_ls_wR_factor_ref 0.1326
_reflns_number_gt 1611
_reflns_number_total 2040
_reflns_threshold_expression I>2\s(I)
_cod_data_source_file rk2357.cif
_cod_data_source_block I
_cod_original_sg_symbol_H-M 'P 21/c'
_cod_database_code 2235213
_cod_database_fobs_code 2235213

loop_
_symmetry_equiv_pos_as_xyz
'x, y, z'
'-x, y+1/2, -z+1/2'
'-x, -y, -z'
'x, -y-1/2, z-1/2'

loop_
_atom_site_type_symbol
_atom_site_label
_atom_site_fract_x
_atom_site_fract_y
_atom_site_fract_z
_atom_site_U_iso_or_equiv
_atom_site_adp_type
_atom_site_calc_flag
_atom_site_refinement_flags
_atom_site_occupancy
_atom_site_symmetry_multiplicity
O O5 0.4476(3) 0.34202(6) 0.35078(19) 0.0191(3) Uani d D 1 1
H H5 0.5845 0.3567 0.3982 0.029 Uiso d RD 1 1
O O3 -0.1396(3) 0.40201(6) 0.53276(17) 0.0187(3) Uani d . 1 1
O O2 0.1261(3) 0.43371(6) -0.01270(17) 0.0183(3) Uani d . 1 1
O O1 0.3518(3) 0.47345(6) 0.22298(18) 0.0184(3) Uani d D 1 1
H H1 0.3277 0.4710 0.3244 0.028 Uiso d RD 1 1
O O4 0.2284(3) 0.45183(6) 0.50832(17) 0.0182(3) Uani d . 1 1
C C4 0.5512(4) 0.16064(8) 0.3365(2) 0.0155(4) Uani d . 1 1
C C3 0.3222(4) 0.18648(10) 0.2564(3) 0.0193(4) Uani d . 1 1
H H3A 0.1887 0.1630 0.1995 0.023 Uiso calc R 1 1
N N1 0.5772(4) 0.09560(7) 0.3326(2) 0.0193(4) Uani d D 1 1
H H1A 0.7383 0.0853 0.3796 0.029 Uiso calc RD 1 1
H H1B 0.5489 0.0830 0.2237 0.029 Uiso calc RD 1 1
H H1C 0.4601 0.0792 0.3921 0.029 Uiso calc RD 1 1
C C8 -0.0615(4) 0.42836(9) 0.2494(2) 0.0171(4) Uani d . 1 1
H H8A -0.1252 0.3894 0.2111 0.021 Uiso calc R 1 1
H H8B -0.2060 0.4559 0.2224 0.021 Uiso calc R 1 1
C C9 0.0095(4) 0.42644(8) 0.4436(2) 0.0152(4) Uani d . 1 1
C C6 0.7210(4) 0.25601(9) 0.4274(3) 0.0177(4) Uani d . 1 1
H H6A 0.8545 0.2793 0.4849 0.021 Uiso calc R 1 1
C C1 0.4915(4) 0.28237(8) 0.3480(2) 0.0151(4) Uani d . 1 1
C C7 0.1530(4) 0.44583(9) 0.1445(2) 0.0154(4) Uani d . 1 1
C C5 0.7508(4) 0.19480(9) 0.4208(3) 0.0179(4) Uani d . 1 1
H H5A 0.9047 0.1770 0.4730 0.021 Uiso calc R 1 1
C C2 0.2936(4) 0.24722(9) 0.2616(2) 0.0184(4) Uani d . 1 1
H H2A 0.1409 0.2648 0.2068 0.022 Uiso calc R 1 1

loop_
_atom_site_aniso_label
_atom_site_aniso_U_11
_atom_site_aniso_U_22
_atom_site_aniso_U_33
_atom_site_aniso_U_12
_atom_site_aniso_U_13
_atom_site_aniso_U_23
O5 0.0184(7) 0.0138(7) 0.0239(7) 0.0005(6) -0.0019(6) -0.0006(6)
O3 0.0210(7) 0.0179(8) 0.0173(7) -0.0017(6) 0.0030(6) 0.0005(5)
O2 0.0196(7) 0.0195(8) 0.0159(7) -0.0006(6) 0.0030(5) -0.0005(5)
O1 0.0163(7) 0.0186(8) 0.0197(7) -0.0017(6) 0.0003(5) 0.0003(6)
O4 0.0172(7) 0.0171(7) 0.0187(7) -0.0012(6) -0.0032(5) -0.0031(6)
C4 0.0208(10) 0.0125(10) 0.0146(9) -0.0015(8) 0.0072(8) -0.0004(7)
C3 0.0204(10) 0.0195(11) 0.0170(10) -0.0026(8) -0.0006(8) -0.0034(8)
N1 0.0257(9) 0.0178(9) 0.0150(8) -0.0002(8) 0.0047(7) 0.0004(7)
C8 0.0152(9) 0.0210(11) 0.0146(9) -0.0018(8) 0.0002(7) -0.0008(8)
C9 0.0160(10) 0.0111(9) 0.0175(9) 0.0026(8) -0.0006(7) -0.0013(7)
C6 0.0173(10) 0.0163(10) 0.0185(10) -0.0016(8) -0.0012(8) -0.0023(8)
C1 0.0192(10) 0.0130(10) 0.0131(9) 0.0000(8) 0.0024(7) 0.0001(7)
C7 0.0153(9) 0.0115(9) 0.0183(9) 0.0035(8) -0.0010(7) 0.0015(7)
C5 0.0156(9) 0.0200(11) 0.0173(9) 0.0018(8) -0.0005(7) 0.0024(8)
C2 0.0165(9) 0.0206(11) 0.0169(10) 0.0023(8) -0.0016(8) 0.0007(8)

loop_
_atom_type_symbol
_atom_type_description
_atom_type_scat_dispersion_real
_atom_type_scat_dispersion_imag
_atom_type_scat_source
C C 0.0033 0.0016 'International Tables Vol C Tables 4.2.6.8 and 6.1.1.4'
H H 0.0000 0.0000 'International Tables Vol C Tables 4.2.6.8 and 6.1.1.4'
N N 0.0061 0.0033 'International Tables Vol C Tables 4.2.6.8 and 6.1.1.4'
O O 0.0106 0.0060 'International Tables Vol C Tables 4.2.6.8 and 6.1.1.4'

loop_
_geom_angle_atom_site_label_1
_geom_angle_atom_site_label_2
_geom_angle_atom_site_label_3
_geom_angle
C1 O5 H5 105.8
C7 O1 H1 102.4
C5 C4 C3 120.89(18)
C5 C4 N1 120.19(18)
C3 C4 N1 118.91(17)
C2 C3 C4 119.50(18)
C2 C3 H3A 120.3
C4 C3 H3A 120.3
C4 N1 H1A 109.5
C4 N1 H1B 109.5
H1A N1 H1B 109.5
C4 N1 H1C 109.5
H1A N1 H1C 109.5
H1B N1 H1C 109.5
C7 C8 C9 117.20(16)
C7 C8 H8A 108.0
C9 C8 H8A 108.0
C7 C8 H8B 108.0
C9 C8 H8B 108.0
H8A C8 H8B 107.2
O3 C9 O4 123.22(17)
O3 C9 C8 119.73(17)
O4 C9 C8 117.06(17)
C1 C6 C5 119.96(18)
C1 C6 H6A 120.0
C5 C6 H6A 120.0
O5 C1 C6 123.16(17)
O5 C1 C2 117.24(17)
C6 C1 C2 119.59(18)
O2 C7 O1 123.55(18)
O2 C7 C8 119.03(17)
O1 C7 C8 117.41(17)
C4 C5 C6 119.60(18)
C4 C5 H5A 120.2
C6 C5 H5A 120.2
C3 C2 C1 120.44(18)
C3 C2 H2A 119.8
C1 C2 H2A 119.8

loop_
_geom_bond_atom_site_label_1
_geom_bond_atom_site_label_2
_geom_bond_distance
O5 C1 1.365(2)
O5 H5 0.8200
O3 C9 1.234(2)
O2 C7 1.248(2)
O1 C7 1.280(2)
O1 H1 0.8207
O4 C9 1.302(2)
C4 C5 1.378(3)
C4 C3 1.384(3)
C4 N1 1.473(2)
C3 C2 1.379(3)
C3 H3A 0.9300
N1 H1A 0.8900
N1 H1B 0.8900
N1 H1C 0.8900
C8 C7 1.513(3)
C8 C9 1.513(3)
C8 H8A 0.9700
C8 H8B 0.9700
C6 C1 1.390(3)
C6 C5 1.391(3)
C6 H6A 0.9300
C1 C2 1.390(3)
C5 H5A 0.9300
C2 H2A 0.9300

loop_
_geom_hbond_atom_site_label_D
_geom_hbond_atom_site_label_H
_geom_hbond_atom_site_label_A
_geom_hbond_site_symmetry_A
_geom_hbond_distance_DH
_geom_hbond_distance_HA
_geom_hbond_distance_DA
_geom_hbond_angle_DHA
O5 H5 O3 1_655 0.82 1.94 2.745(2) 168.2
N1 H1A O2 4_666 0.89 2.10 2.989(2) 176.5
N1 H1B O4 4_565 0.89 2.33 3.090(2) 143.8
N1 H1C O2 4_566 0.89 1.98 2.836(2) 159.8
O1 H1 O4 . 0.82 1.65 2.450(2) 165.0
C3 H3A O3 4_565 0.93 2.47 3.398(3) 175
C8 H8B O1 1_455 0.97 2.31 3.163(3) 147

loop_
_geom_torsion_atom_site_label_1
_geom_torsion_atom_site_label_2
_geom_torsion_atom_site_label_3
_geom_torsion_atom_site_label_4
_geom_torsion
C5 C4 C3 C2 -0.2(3)
N1 C4 C3 C2 178.95(17)
C7 C8 C9 O3 -166.29(18)
C7 C8 C9 O4 14.4(3)
C5 C6 C1 O5 179.28(18)
C5 C6 C1 C2 -0.3(3)
C9 C8 C7 O2 161.91(18)
C9 C8 C7 O1 -19.3(3)
C3 C4 C5 C6 0.8(3)
N1 C4 C5 C6 -178.33(17)
C1 C6 C5 C4 -0.5(3)
C4 C3 C2 C1 -0.7(3)
O5 C1 C2 C3 -178.69(18)
C6 C1 C2 C3 1.0(3)

loop_
_cod_related_entry_id
_cod_related_entry_database
_cod_related_entry_code
1 ChemSpider 30657811
